data_4062502
_journal_name_full Organometallics
_journal_paper_doi 10.1021/om030554l
_journal_year 2004
_chemical_formula_sum 'C35 H53 N4 Na Ti3'
_chemical_formula_weight 696.5
_space_group_IT_number 12
_symmetry_cell_setting monoclinic
_symmetry_space_group_name_Hall '-C 2y'
_symmetry_space_group_name_H-M 'C 1 2/m 1'
_cell_angle_alpha 90.000(5)
_cell_angle_beta 103.690(5)
_cell_angle_gamma 90.000(5)
_cell_formula_units_Z 4
_cell_length_a 18.382(5)
_cell_length_b 18.604(5)
_cell_length_c 11.582(5)
_cell_measurement_temperature 293(2)
_cell_volume 3848(2)
_diffrn_ambient_temperature 293(2)
_exptl_crystal_density_diffrn 1.202
_refine_diff_density_rms 0.114
_cod_depositor_comments
;
The following automatic conversions were performed:
'_symmetry_cell_setting' value 'Monoclinic' changed to 'monoclinic'
according to '/home/saulius/struct/CIF-dictionaries/cif_core.dic'
dictionary named 'cif_core.dic' version 2.4.1 from 2010-06-29.

Automatic conversion script
Id: cif_fix_enum 1527 2010-12-29 10:47:43Z saulius 
;
_cod_original_sg_symbol_H-M 'C 2/m'
_cod_database_code 4062502

loop_
_symmetry_equiv_pos_as_xyz
'x, y, z'
'-x, y, -z'
'x+1/2, y+1/2, z'
'-x+1/2, y+1/2, -z'
'-x, -y, -z'
'x, -y, z'
'-x+1/2, -y+1/2, -z'
'x+1/2, -y+1/2, z'

loop_
_atom_site_label
_atom_site_type_symbol
_atom_site_fract_x
_atom_site_fract_y
_atom_site_fract_z
_atom_site_U_iso_or_equiv
_atom_site_adp_type
_atom_site_occupancy
_atom_site_symmetry_multiplicity
_atom_site_calc_flag
_atom_site_refinement_flags
_atom_site_disorder_assembly
_atom_site_disorder_group
Ti1 Ti 0.83705(15) 0 0.1793(2) 0.0558(8) Uani 1 2 d S . .
Ti2 Ti 0.73690(11) 0.07569(10) 0.28650(16) 0.0589(6) Uani 1 1 d . . .
Na3 Na 0.6620(3) 0 0.0270(5) 0.0819(19) Uani 1 2 d S . .
N1 N 0.8110(7) 0 0.3284(10) 0.060(3) Uani 1 2 d S . .
N2 N 0.7704(5) 0.0812(4) 0.1407(7) 0.065(2) Uani 1 1 d . . .
H2 H 0.7836 0.1232 0.1107 0.097 Uiso 1 1 calc R . .
N3 N 0.6636(7) 0 0.2543(10) 0.064(3) Uani 1 2 d S . .
H3 H 0.6213 0 0.2822 0.096 Uiso 1 2 calc SR . .
C11 C 0.9096(11) 0.0406(11) 0.0477(17) 0.050(4) Uiso 0.5 1 d P . .
C12 C 0.9350(12) 0.0638(12) 0.120(2) 0.063(6) Uiso 0.5 1 d P . .
C13 C 0.9703(17) 0 0.220(3) 0.058(7) Uiso 0.5 2 d SP . .
C16 C 0.865(2) 0.071(2) -0.085(3) 0.135(12) Uiso 0.5 1 d P . .
C17 C 0.974(2) 0.123(2) 0.233(4) 0.147(13) Uiso 0.5 1 d P . .
C18 C 1.012(3) 0 0.350(5) 0.131(16) Uiso 0.5 2 d SP . .
C11' C 0.9041(19) 0 0.021(3) 0.068(9) Uiso 0.5 2 d SP . .
C19 C 0.894(2) 0.116(2) -0.010(4) 0.138(12) Uiso 0.5 1 d P . .
C13' C 0.9566(11) 0.0450(11) 0.1852(18) 0.052(5) Uiso 0.5 1 d P . .
C16' C 0.859(4) 0 -0.110(6) 0.18(3) Uiso 0.5 2 d SP . .
C17' C 0.935(2) 0.147(2) 0.112(3) 0.136(12) Uiso 0.5 1 d P . .
C18' C 1.005(2) 0.071(2) 0.319(4) 0.153(14) Uiso 0.5 1 d P . .
C21 C 0.7795(8) 0.1790(7) 0.3938(14) 0.089(4) Uani 1 1 d . . .
C22 C 0.7354(10) 0.1417(7) 0.4565(12) 0.094(4) Uani 1 1 d . . .
C23 C 0.6597(10) 0.1420(8) 0.3927(17) 0.102(5) Uani 1 1 d . . .
C24 C 0.6600(8) 0.1800(7) 0.2869(15) 0.093(4) Uani 1 1 d . . .
C25 C 0.7328(11) 0.2036(6) 0.2881(13) 0.096(4) Uani 1 1 d . . .
C26 C 0.8636(8) 0.1943(9) 0.4415(17) 0.152(8) Uani 1 1 d . . .
H26A H 0.8812 0.1702 0.5163 0.228 Uiso 1 1 calc R . .
H26B H 0.8712 0.2451 0.4524 0.228 Uiso 1 1 calc R . .
H26C H 0.8907 0.177 0.3857 0.228 Uiso 1 1 calc R . .
C27 C 0.7632(12) 0.1060(9) 0.5783(12) 0.154(8) Uani 1 1 d . . .
H27A H 0.7218 0.0839 0.6019 0.231 Uiso 1 1 calc R . .
H27B H 0.7854 0.1417 0.6358 0.231 Uiso 1 1 calc R . .
H27C H 0.7999 0.0701 0.5734 0.231 Uiso 1 1 calc R . .
C28 C 0.5915(11) 0.1108(9) 0.4249(18) 0.165(9) Uani 1 1 d . . .
H28A H 0.606 0.0879 0.5012 0.248 Uiso 1 1 calc R . .
H28B H 0.5688 0.076 0.3661 0.248 Uiso 1 1 calc R . .
H28C H 0.5564 0.1485 0.4278 0.248 Uiso 1 1 calc R . .
C29 C 0.5927(10) 0.1953(10) 0.1864(17) 0.176(9) Uani 1 1 d . . .
H29A H 0.5489 0.1746 0.2045 0.264 Uiso 1 1 calc R . .
H29B H 0.6004 0.1746 0.1143 0.264 Uiso 1 1 calc R . .
H29C H 0.5862 0.2463 0.1766 0.264 Uiso 1 1 calc R . .
C30 C 0.7585(12) 0.2490(8) 0.1945(16) 0.158(8) Uani 1 1 d . . .
H30A H 0.7165 0.2588 0.1295 0.237 Uiso 1 1 calc R . .
H30B H 0.7959 0.2231 0.1659 0.237 Uiso 1 1 calc R . .
H30C H 0.7792 0.2934 0.2296 0.237 Uiso 1 1 calc R . .
C31 C 0.6381(14) -0.0238(15) -0.208(2) 0.101(9) Uiso 0.5 1 d P . .
C32 C 0.6047(16) -0.0700(16) -0.176(3) 0.223(12) Uiso 1 1 d . . .
C33 C 0.5463(12) -0.0302(12) -0.1415(19) 0.188(10) Uiso 1 1 d . . .

loop_
_atom_site_aniso_label
_atom_site_aniso_U_11
_atom_site_aniso_U_22
_atom_site_aniso_U_33
_atom_site_aniso_U_23
_atom_site_aniso_U_13
_atom_site_aniso_U_12
Ti1 0.0560(16) 0.0490(15) 0.0596(16) 0 0.0079(13) 0
Ti2 0.0690(13) 0.0438(10) 0.0620(12) -0.0049(9) 0.0117(9) 0.0023(10)
Na3 0.068(4) 0.099(5) 0.068(4) 0 -0.005(3) 0
N1 0.071(8) 0.048(7) 0.057(7) 0 0.006(6) 0
N2 0.075(6) 0.047(5) 0.067(5) 0.008(4) 0.008(4) 0.009(5)
N3 0.064(8) 0.056(8) 0.070(8) 0 0.009(6) 0
C21 0.094(10) 0.061(8) 0.108(11) -0.036(8) 0.019(9) -0.007(7)
C22 0.137(13) 0.065(8) 0.085(9) -0.028(7) 0.037(10) 0.010(9)
C23 0.107(12) 0.077(9) 0.135(13) -0.027(10) 0.054(11) 0.003(9)
C24 0.084(10) 0.058(8) 0.130(13) -0.015(8) 0.012(9) 0.025(7)
C25 0.150(14) 0.044(7) 0.099(10) -0.011(7) 0.041(10) 0.013(9)
C26 0.107(12) 0.115(14) 0.22(2) -0.095(14) 0.016(12) -0.028(10)
C27 0.26(2) 0.114(13) 0.078(10) -0.014(10) 0.030(12) 0.027(15)
C28 0.188(19) 0.109(14) 0.24(2) -0.073(15) 0.137(18) -0.052(14)
C29 0.164(17) 0.122(15) 0.193(19) -0.011(14) -0.057(15) 0.063(14)
C30 0.28(3) 0.051(8) 0.166(16) 0.014(10) 0.095(17) 0.004(12)

loop_
_geom_bond_atom_site_label_1
_geom_bond_atom_site_label_2
_geom_bond_distance
_geom_bond_site_symmetry_2
_geom_bond_publ_flag
Ti1 N1 1.898(12) . ?
Ti1 N2 1.931(8) 6 ?
Ti1 N2 1.931(8) . ?
Ti1 C13' 2.337(19) . ?
Ti1 C13' 2.337(19) 6 ?
Ti1 C11' 2.44(3) . ?
Ti1 C13 2.38(3) . ?
Ti1 C11 2.37(2) 6 ?
Ti1 C11 2.37(2) . ?
Ti1 C12 2.39(2) . ?
Ti1 C12 2.39(2) 6 ?
Ti1 Ti2 2.828(3) 6 ?
Ti2 N3 1.924(8) . ?
Ti2 N2 1.932(9) . ?
Ti2 N1 1.940(8) . ?
Ti2 C21 2.321(12) . ?
Ti2 C22 2.326(12) . ?
Ti2 C25 2.381(12) . ?
Ti2 C24 2.402(12) . ?
Ti2 C23 2.424(13) . ?
Ti2 Ti2 2.816(4) 6 ?
Ti2 Na3 3.310(6) . ?
Na3 C33 2.59(2) . ?
Na3 C33 2.59(2) 6 ?
Na3 N2 2.597(10) . ?
Na3 N2 2.597(10) 6 ?
Na3 N3 2.626(14) . ?
Na3 C32 2.67(3) . ?
Na3 C32 2.67(3) 6 ?
Na3 C31 2.68(3) 6 ?
Na3 C31 2.68(3) . ?
Na3 Ti2 3.310(6) 6 ?
N1 Ti2 1.940(8) 6 ?
N3 Ti2 1.924(8) 6 ?
C11 C11' 0.81(2) . ?
C11 C12 0.96(2) . ?
C11 C13' 1.62(3) . ?
C11 C11 1.51(4) 6 ?
C11 C19 1.55(4) . ?
C11 C16 1.66(4) . ?
C12 C13' 0.85(2) . ?
C12 C17' 1.55(4) . ?
C12 C11' 1.65(3) . ?
C12 C13 1.68(3) . ?
C12 C19 1.80(5) . ?
C12 C17 1.74(5) . ?
C13 C13' 0.94(2) 6 ?
C13 C13' 0.94(2) . ?
C13 C18 1.52(6) . ?
C13 C12 1.68(3) 6 ?
C13 C18' 1.76(4) . ?
C13 C18' 1.76(4) 6 ?
C16 C16' 1.34(4) . ?
C16 C19 1.24(4) . ?
C16 C11' 1.82(4) . ?
C17 C18' 1.40(5) . ?
C17 C17' 1.49(5) . ?
C17 C13' 1.57(4) . ?
C18 C18' 1.37(4) 6 ?
C18 C18' 1.37(4) . ?
C11' C11 0.81(2) 6 ?
C11' C16' 1.55(7) . ?
C11' C12 1.65(3) 6 ?
C11' C16 1.82(4) 6 ?
C11' C13' 2.10(4) . ?
C11' C13' 2.10(4) 6 ?
C19 C17' 1.54(5) . ?
C13' C13' 1.67(4) 6 ?
C13' C18' 1.66(4) . ?
C13' C17' 2.08(4) . ?
C16' C16 1.34(4) 6 ?
C21 C22 1.394(19) . ?
C21 C25 1.396(18) . ?
C21 C26 1.540(19) . ?
C22 C23 1.413(19) . ?
C22 C27 1.533(19) . ?
C23 C24 1.42(2) . ?
C23 C28 1.51(2) . ?
C24 C25 1.405(19) . ?
C24 C29 1.511(19) . ?
C25 C30 1.53(2) . ?
C31 C31 0.89(5) 6 ?
C31 C32 1.17(3) . ?
C31 C32 1.92(4) 6 ?
C31 C33 2.01(3) . ?
C32 C33 1.43(3) . ?
C32 C31 1.92(4) 6 ?
C33 C33 1.12(5) 6 ?
